data_7113866
loop_
_publ_author_name
'Mountford, Andrew J.'
'Hughes, David L.'
'Lancaster, Simon J.'

_publ_section_title
;
 Intra- and inter-molecular C--H&#x22EF;F--C and N--H&#x22EF;F--C hydrogen
 bonding in secondary amine adducts of B(C6F5)3: relevance to key interactions
 in alkene polymerisation catalysis
;
_journal_coden_ASTM CHCOFS
_journal_issue 17
_journal_name_full
;
 Chemical Communications (Cambridge, United Kingdom)
;
_journal_page_first 2148
_journal_page_last 2149
_journal_paper_doi 10.1039/b305613a
_journal_year 2003
_chemical_formula_moiety 'C23 H11 B F15 N'
_chemical_formula_structural (C6F5)3B-NHC5H10
_chemical_formula_sum 'C23 H11 B F15 N'
_chemical_formula_weight 597.14
_chemical_name_common 'complex 2'
_space_group_IT_number 7
_symmetry_cell_setting monoclinic
_symmetry_space_group_name_Hall 'P -2yac'
_symmetry_space_group_name_H-M 'P 1 n 1'
_atom_sites_solution_hydrogens geom
_atom_sites_solution_primary direct
_atom_sites_solution_secondary difmap
_audit_creation_method SHELXL-97
_cell_angle_alpha 90.00
_cell_angle_beta 96.63(3)
_cell_angle_gamma 90.00
_cell_formula_units_Z 4
_cell_length_a 10.186(2)
_cell_length_b 13.026(3)
_cell_length_c 17.501(4)
_cell_measurement_temperature 140(1)
_cell_volume 2306.6(9)
_computing_cell_refinement 'DENZO/CELL (Otwinowski and Minor, 1985)'
_computing_data_collection 'MSC R-Axis-II control software'
_computing_data_reduction 'DENZO, SCALEPACK (Otwinowski and Minor, 1985)'
_computing_molecular_graphics 'ORTEP (Johnson, 1971)'
_computing_publication_material 'SHELXL (Sheldrick, 1997)'
_computing_structure_refinement 'SHELXL (Sheldrick, 1997)'
_computing_structure_solution 'SHELXS (Sheldrick, 1997)'
_diffrn_ambient_temperature 140(1)
_diffrn_measured_fraction_theta_full 0.946
_diffrn_measured_fraction_theta_max 0.946
_diffrn_measurement_device 'Rigaku R-Axis-IIc'
_diffrn_measurement_method 'image-plate oscillation photos'
_diffrn_radiation_monochromator graphite
_diffrn_radiation_source 'rotating anode'
_diffrn_radiation_type Mo-K\a
_diffrn_radiation_wavelength 0.71073
_diffrn_reflns_av_R_equivalents 0.0418
_diffrn_reflns_av_sigmaI/netI 0.0601
_diffrn_reflns_limit_h_max 11
_diffrn_reflns_limit_h_min -11
_diffrn_reflns_limit_k_max 15
_diffrn_reflns_limit_k_min -15
_diffrn_reflns_limit_l_max 21
_diffrn_reflns_limit_l_min -19
_diffrn_reflns_number 12844
_diffrn_reflns_theta_full 25.38
_diffrn_reflns_theta_max 25.38
_diffrn_reflns_theta_min 1.56
_diffrn_standards_decay_% 0
_exptl_absorpt_coefficient_mu 0.186
_exptl_absorpt_correction_type 'not applied'
_exptl_crystal_colour 'clear, colourless'
_exptl_crystal_density_diffrn 1.720
_exptl_crystal_density_method 'not measured'
_exptl_crystal_description prism
_exptl_crystal_F_000 1184
_exptl_crystal_size_max 0.55
_exptl_crystal_size_mid 0.25
_exptl_crystal_size_min 0.20
_refine_diff_density_max 0.147
_refine_diff_density_min -0.149
_refine_diff_density_rms 0.035
_refine_ls_abs_structure_details 'Flack H D (1983), Acta Cryst. A39, 876-881'
_refine_ls_abs_structure_Flack 0.4(3)
_refine_ls_extinction_method none
_refine_ls_goodness_of_fit_ref 1.006
_refine_ls_hydrogen_treatment mixed
_refine_ls_matrix_type full
_refine_ls_number_parameters 721
_refine_ls_number_reflns 7190
_refine_ls_number_restraints 2
_refine_ls_restrained_S_all 1.006
_refine_ls_R_factor_all 0.0354
_refine_ls_R_factor_gt 0.0307
_refine_ls_shift/su_max 0.003
_refine_ls_shift/su_mean 0.000
_refine_ls_structure_factor_coef Fsqd
_refine_ls_weighting_details 'calc w==1/[\s^2^(Fo^2^)+(0.0319P)^2^+0.0000P] where P==(Fo^2^+2Fc^2^)/3'
_refine_ls_weighting_scheme calc
_refine_ls_wR_factor_gt 0.0736
_refine_ls_wR_factor_ref 0.0752
_reflns_number_gt 6488
_reflns_number_total 7190
_reflns_threshold_expression I>2sigma(I)
_cod_duplicate_entry 7103875
_cod_data_source_file b305613a.txt
_cod_data_source_block andym9
_cod_original_cell_volume 2306.5(8)
_cod_original_sg_symbol_H-M Pn
_cod_database_code 7113866

loop_
_symmetry_equiv_pos_as_xyz
'x, y, z'
'x+1/2, -y, z+1/2'

loop_
_atom_site_label
_atom_site_type_symbol
_atom_site_fract_x
_atom_site_fract_y
_atom_site_fract_z
_atom_site_U_iso_or_equiv
_atom_site_adp_type
_atom_site_occupancy
_atom_site_symmetry_multiplicity
_atom_site_calc_flag
_atom_site_refinement_flags
B1 B 0.2149(3) 0.4358(2) 0.17913(15) 0.0341(5) Uani 1 1 d .
C11 C 0.2920(2) 0.54875(17) 0.18867(13) 0.0358(5) Uani 1 1 d .
C12 C 0.3958(2) 0.57522(18) 0.14637(13) 0.0390(5) Uani 1 1 d .
F12 F 0.42892(14) 0.51099(11) 0.09017(8) 0.0470(3) Uani 1 1 d .
C13 C 0.4724(2) 0.66344(19) 0.15778(14) 0.0401(5) Uani 1 1 d .
F13 F 0.56937(14) 0.68298(11) 0.11373(8) 0.0494(4) Uani 1 1 d .
C14 C 0.4480(3) 0.73094(19) 0.21476(16) 0.0461(6) Uani 1 1 d .
F14 F 0.52204(17) 0.81697(12) 0.22769(10) 0.0617(4) Uani 1 1 d .
C15 C 0.3481(3) 0.70901(19) 0.25955(15) 0.0457(6) Uani 1 1 d .
F15 F 0.32351(17) 0.77454(12) 0.31632(10) 0.0614(4) Uani 1 1 d .
C16 C 0.2743(2) 0.62071(18) 0.24618(14) 0.0399(5) Uani 1 1 d .
F16 F 0.18064(15) 0.60610(11) 0.29423(8) 0.0505(4) Uani 1 1 d .
C21 C 0.3216(2) 0.35810(17) 0.22936(13) 0.0330(5) Uani 1 1 d .
C22 C 0.3305(2) 0.35579(18) 0.30914(14) 0.0381(5) Uani 1 1 d .
F22 F 0.24407(14) 0.41125(12) 0.34591(8) 0.0484(3) Uani 1 1 d .
C23 C 0.4249(2) 0.30126(18) 0.35619(14) 0.0399(5) Uani 1 1 d .
F23 F 0.42595(15) 0.30333(12) 0.43323(8) 0.0530(4) Uani 1 1 d .
C24 C 0.5195(2) 0.24469(18) 0.32366(15) 0.0402(5) Uani 1 1 d .
F24 F 0.61159(15) 0.19152(12) 0.36810(9) 0.0539(4) Uani 1 1 d .
C25 C 0.5177(2) 0.24561(18) 0.24504(15) 0.0407(5) Uani 1 1 d .
F25 F 0.61171(14) 0.19437(12) 0.21205(9) 0.0545(4) Uani 1 1 d .
C26 C 0.4208(2) 0.30048(17) 0.20016(13) 0.0365(5) Uani 1 1 d .
F26 F 0.42963(14) 0.29626(11) 0.12308(8) 0.0456(3) Uani 1 1 d .
C31 C 0.0659(2) 0.43550(18) 0.20586(13) 0.0356(5) Uani 1 1 d .
C32 C -0.0208(2) 0.51944(18) 0.19595(15) 0.0397(5) Uani 1 1 d .
F32 F 0.01683(14) 0.60584(11) 0.15998(9) 0.0520(4) Uani 1 1 d .
C33 C -0.1436(2) 0.5222(2) 0.22139(16) 0.0458(6) Uani 1 1 d .
F33 F -0.21995(15) 0.60716(13) 0.21163(11) 0.0633(4) Uani 1 1 d .
C34 C -0.1891(2) 0.4367(2) 0.25697(15) 0.0474(6) Uani 1 1 d .
F34 F -0.31045(15) 0.43886(14) 0.28172(10) 0.0627(4) Uani 1 1 d .
C35 C -0.1109(2) 0.3503(2) 0.26636(13) 0.0404(5) Uani 1 1 d .
F35 F -0.15544(15) 0.26533(13) 0.29953(9) 0.0537(4) Uani 1 1 d .
C36 C 0.0117(2) 0.35171(18) 0.24060(13) 0.0359(5) Uani 1 1 d .
F36 F 0.08227(13) 0.26239(10) 0.25153(8) 0.0459(3) Uani 1 1 d .
N4 N 0.19819(19) 0.40148(15) 0.08905(11) 0.0374(4) Uani 1 1 d .
H4 H 0.2815 0.3973 0.0753 0.045 Uiso 1 1 calc R
C41 C 0.1372(3) 0.29555(19) 0.07436(14) 0.0428(6) Uani 1 1 d .
H41A H 0.0446 0.2976 0.0822 0.051 Uiso 1 1 calc R
H41B H 0.1814 0.2466 0.1104 0.051 Uiso 1 1 calc R
C42 C 0.1506(3) 0.2614(2) -0.00782(15) 0.0529(7) Uani 1 1 d .
H42A H 0.2435 0.2554 -0.0145 0.064 Uiso 1 1 calc R
H42B H 0.1102 0.1944 -0.0168 0.064 Uiso 1 1 calc R
C43 C 0.0848(3) 0.3376(3) -0.06603(16) 0.0616(8) Uani 1 1 d .
H43A H -0.0101 0.3364 -0.0644 0.074 Uiso 1 1 calc R
H43B H 0.1020 0.3178 -0.1174 0.074 Uiso 1 1 calc R
C44 C 0.1373(3) 0.4474(2) -0.04870(16) 0.0563(7) Uani 1 1 d .
H44A H 0.2292 0.4511 -0.0580 0.068 Uiso 1 1 calc R
H44B H 0.0876 0.4956 -0.0830 0.068 Uiso 1 1 calc R
C45 C 0.1254(3) 0.4772(2) 0.03412(15) 0.0463(6) Uani 1 1 d .
H45A H 0.1617 0.5453 0.0441 0.056 Uiso 1 1 calc R
H45B H 0.0328 0.4788 0.0424 0.056 Uiso 1 1 calc R
B5 B 0.1555(2) 0.99205(19) 0.48160(13) 0.0297(5) Uani 1 1 d .
C51 C 0.1335(2) 0.86491(17) 0.48164(12) 0.0336(5) Uani 1 1 d .
C52 C 0.2148(2) 0.79133(18) 0.52140(14) 0.0391(5) Uani 1 1 d .
F52 F 0.32007(13) 0.82048(10) 0.57309(9) 0.0474(3) Uani 1 1 d .
C53 C 0.1981(3) 0.68572(18) 0.51365(15) 0.0438(6) Uani 1 1 d .
F53 F 0.28227(16) 0.62056(11) 0.55582(10) 0.0606(4) Uani 1 1 d .
C54 C 0.0974(3) 0.64730(19) 0.46262(16) 0.0458(6) Uani 1 1 d .
F54 F 0.07965(19) 0.54481(12) 0.45371(11) 0.0642(5) Uani 1 1 d .
C55 C 0.0135(3) 0.7157(2) 0.42098(14) 0.0437(6) Uani 1 1 d .
F55 F -0.08613(16) 0.68005(12) 0.37077(9) 0.0574(4) Uani 1 1 d .
C56 C 0.0335(2) 0.82091(17) 0.43113(13) 0.0360(5) Uani 1 1 d .
F56 F -0.05357(14) 0.88297(11) 0.38865(8) 0.0450(3) Uani 1 1 d .
C61 C 0.2298(2) 1.01222(16) 0.40359(12) 0.0306(4) Uani 1 1 d .
C62 C 0.1631(2) 1.03920(16) 0.33208(12) 0.0325(5) Uani 1 1 d .
F62 F 0.03264(13) 1.06110(10) 0.32437(7) 0.0390(3) Uani 1 1 d .
C63 C 0.2237(2) 1.04433(18) 0.26482(13) 0.0377(5) Uani 1 1 d .
F63 F 0.15277(15) 1.06971(11) 0.19760(7) 0.0481(3) Uani 1 1 d .
C64 C 0.3573(3) 1.02202(18) 0.26719(13) 0.0402(5) Uani 1 1 d .
F64 F 0.41632(16) 1.02696(12) 0.20221(8) 0.0528(4) Uani 1 1 d .
C65 C 0.4279(2) 0.99528(18) 0.33609(14) 0.0384(5) Uani 1 1 d .
F65 F 0.55766(14) 0.97256(12) 0.33960(8) 0.0509(4) Uani 1 1 d .
C66 C 0.3629(2) 0.98976(17) 0.40098(12) 0.0325(5) Uani 1 1 d .
F66 F 0.43876(12) 0.95799(11) 0.46628(7) 0.0415(3) Uani 1 1 d .
C71 C 0.0200(2) 1.06095(17) 0.48653(12) 0.0316(4) Uani 1 1 d .
C72 C -0.0890(2) 1.02385(18) 0.51955(12) 0.0359(5) Uani 1 1 d .
F72 F -0.09352(13) 0.92501(11) 0.54411(7) 0.0412(3) Uani 1 1 d .
C73 C -0.1984(2) 1.0832(2) 0.53126(14) 0.0447(6) Uani 1 1 d .
F73 F -0.30048(15) 1.04157(15) 0.56321(9) 0.0625(4) Uani 1 1 d .
C74 C -0.2013(2) 1.1856(2) 0.51088(15) 0.0486(7) Uani 1 1 d .
F74 F -0.30434(16) 1.24593(14) 0.52457(10) 0.0677(5) Uani 1 1 d .
C75 C -0.0976(3) 1.2268(2) 0.47698(14) 0.0452(6) Uani 1 1 d .
F75 F -0.09849(17) 1.32711(12) 0.45739(9) 0.0591(4) Uani 1 1 d .
C76 C 0.0091(2) 1.16384(18) 0.46569(13) 0.0367(5) Uani 1 1 d .
F76 F 0.10874(13) 1.21071(10) 0.43295(8) 0.0428(3) Uani 1 1 d .
N8 N 0.25451(17) 1.02543(13) 0.55748(10) 0.0284(4) Uani 1 1 d .
H8 H 0.3240 0.9812 0.5597 0.034 Uiso 1 1 calc R
C81 C 0.3138(2) 1.13186(17) 0.55716(12) 0.0347(5) Uani 1 1 d .
H81A H 0.2456 1.1827 0.5619 0.042 Uiso 1 1 calc R
H81B H 0.3495 1.1434 0.5088 0.042 Uiso 1 1 calc R
C82 C 0.4235(2) 1.14337(19) 0.62383(13) 0.0383(5) Uani 1 1 d .
H82A H 0.4597 1.2122 0.6236 0.046 Uiso 1 1 calc R
H82B H 0.4940 1.0953 0.6172 0.046 Uiso 1 1 calc R
C83 C 0.3713(2) 1.1233(2) 0.70098(14) 0.0431(6) Uani 1 1 d .
H83A H 0.4443 1.1243 0.7418 0.052 Uiso 1 1 calc R
H83B H 0.3102 1.1774 0.7111 0.052 Uiso 1 1 calc R
C84 C 0.3012(2) 1.0198(2) 0.70072(14) 0.0429(6) Uani 1 1 d .
H84A H 0.2610 1.0121 0.7480 0.051 Uiso 1 1 calc R
H84B H 0.3653 0.9651 0.6986 0.051 Uiso 1 1 calc R
C85 C 0.1944(2) 1.0106(2) 0.63191(12) 0.0357(5) Uani 1 1 d .
H85A H 0.1533 0.9435 0.6321 0.043 Uiso 1 1 calc R
H85B H 0.1267 1.0620 0.6359 0.043 Uiso 1 1 calc R

loop_
_atom_site_aniso_label
_atom_site_aniso_U_11
_atom_site_aniso_U_22
_atom_site_aniso_U_33
_atom_site_aniso_U_23
_atom_site_aniso_U_13
_atom_site_aniso_U_12
B1 0.0375(13) 0.0297(14) 0.0356(13) 0.0004(10) 0.0061(10) -0.0029(10)
C11 0.0390(12) 0.0332(12) 0.0347(12) 0.0064(9) 0.0022(9) -0.0028(9)
C12 0.0438(13) 0.0355(13) 0.0372(13) 0.0037(10) 0.0019(10) -0.0034(9)
F12 0.0491(8) 0.0469(8) 0.0474(8) -0.0037(6) 0.0158(6) -0.0106(6)
C13 0.0367(12) 0.0416(14) 0.0409(13) 0.0116(10) 0.0004(10) -0.0065(10)
F13 0.0440(8) 0.0550(9) 0.0488(8) 0.0136(7) 0.0040(6) -0.0139(6)
C14 0.0512(14) 0.0334(13) 0.0516(15) 0.0054(11) -0.0036(11) -0.0115(11)
F14 0.0688(10) 0.0447(9) 0.0704(11) -0.0011(8) 0.0024(8) -0.0265(8)
C15 0.0565(15) 0.0342(13) 0.0451(14) -0.0003(11) 0.0009(11) -0.0040(11)
F15 0.0809(11) 0.0404(9) 0.0642(10) -0.0151(7) 0.0139(8) -0.0126(7)
C16 0.0479(14) 0.0330(13) 0.0394(13) 0.0030(10) 0.0071(10) -0.0021(10)
F16 0.0611(9) 0.0411(8) 0.0527(9) -0.0073(6) 0.0217(7) -0.0092(6)
C21 0.0371(12) 0.0267(11) 0.0363(12) 0.0007(9) 0.0090(9) -0.0019(8)
C22 0.0404(12) 0.0326(12) 0.0421(13) -0.0009(10) 0.0076(10) 0.0019(9)
F22 0.0526(9) 0.0542(9) 0.0393(8) -0.0003(6) 0.0091(6) 0.0128(7)
C23 0.0430(13) 0.0375(13) 0.0382(13) 0.0034(10) 0.0002(10) -0.0061(9)
F23 0.0576(9) 0.0631(10) 0.0374(8) 0.0087(7) 0.0014(6) 0.0013(7)
C24 0.0369(12) 0.0324(13) 0.0492(15) 0.0055(10) -0.0037(10) -0.0021(9)
F24 0.0486(8) 0.0508(9) 0.0584(9) 0.0064(7) -0.0098(7) 0.0080(6)
C25 0.0359(12) 0.0340(13) 0.0511(15) -0.0079(10) 0.0004(10) 0.0000(9)
F25 0.0439(8) 0.0545(9) 0.0639(10) -0.0181(7) 0.0014(7) 0.0119(6)
C26 0.0416(12) 0.0296(12) 0.0384(13) -0.0053(9) 0.0044(10) -0.0051(9)
F26 0.0478(8) 0.0532(9) 0.0367(7) -0.0072(6) 0.0087(6) 0.0038(6)
C31 0.0371(12) 0.0345(13) 0.0356(13) 0.0022(9) 0.0061(9) -0.0016(9)
C32 0.0393(13) 0.0319(13) 0.0475(14) 0.0046(10) 0.0028(10) -0.0004(9)
F32 0.0541(9) 0.0360(8) 0.0652(10) 0.0143(7) 0.0043(7) 0.0050(6)
C33 0.0369(13) 0.0444(15) 0.0547(16) -0.0073(12) -0.0007(11) 0.0040(10)
F33 0.0463(9) 0.0566(10) 0.0850(12) -0.0057(8) -0.0009(8) 0.0159(7)
C34 0.0329(13) 0.0647(18) 0.0447(14) -0.0113(12) 0.0054(10) -0.0076(11)
F34 0.0375(8) 0.0815(12) 0.0716(11) -0.0160(9) 0.0173(7) -0.0066(7)
C35 0.0421(13) 0.0448(14) 0.0353(13) -0.0004(10) 0.0083(10) -0.0091(10)
F35 0.0510(9) 0.0615(10) 0.0500(9) 0.0070(7) 0.0117(7) -0.0198(7)
C36 0.0367(12) 0.0325(12) 0.0385(12) 0.0025(9) 0.0036(9) -0.0001(9)
F36 0.0486(8) 0.0335(7) 0.0571(9) 0.0098(6) 0.0124(6) -0.0019(6)
N4 0.0387(11) 0.0382(11) 0.0349(10) 0.0025(8) 0.0031(8) -0.0054(8)
C41 0.0476(14) 0.0380(13) 0.0427(14) -0.0047(10) 0.0054(10) -0.0122(10)
C42 0.0595(16) 0.0543(17) 0.0450(15) -0.0102(12) 0.0066(12) -0.0122(13)
C43 0.0616(18) 0.085(2) 0.0363(15) -0.0102(14) -0.0011(12) -0.0088(15)
C44 0.0630(18) 0.0671(19) 0.0376(14) 0.0099(13) 0.0004(12) 0.0013(14)
C45 0.0492(14) 0.0478(15) 0.0406(14) 0.0073(11) -0.0004(11) -0.0010(11)
B5 0.0316(12) 0.0338(13) 0.0236(12) 0.0020(9) 0.0027(9) -0.0004(10)
C51 0.0395(12) 0.0335(12) 0.0293(11) 0.0004(9) 0.0102(8) -0.0017(9)
C52 0.0375(13) 0.0360(14) 0.0450(14) 0.0031(10) 0.0104(10) 0.0003(9)
F52 0.0385(7) 0.0374(8) 0.0641(10) 0.0057(6) -0.0034(6) 0.0042(5)
C53 0.0478(14) 0.0327(14) 0.0527(15) 0.0069(11) 0.0138(11) 0.0053(10)
F53 0.0619(10) 0.0354(8) 0.0843(12) 0.0125(8) 0.0079(8) 0.0099(7)
C54 0.0612(16) 0.0277(13) 0.0524(15) -0.0056(11) 0.0231(12) -0.0073(11)
F54 0.0873(12) 0.0309(8) 0.0782(11) -0.0084(7) 0.0263(9) -0.0095(7)
C55 0.0528(15) 0.0438(15) 0.0359(13) -0.0086(10) 0.0111(11) -0.0126(11)
F55 0.0725(11) 0.0498(10) 0.0493(9) -0.0130(7) 0.0041(8) -0.0204(8)
C56 0.0427(12) 0.0361(13) 0.0307(12) -0.0009(9) 0.0102(9) -0.0028(9)
F56 0.0539(8) 0.0457(8) 0.0331(7) -0.0003(6) -0.0044(6) -0.0060(6)
C61 0.0355(11) 0.0276(11) 0.0292(11) -0.0008(8) 0.0059(8) -0.0021(8)
C62 0.0392(12) 0.0293(12) 0.0294(12) 0.0000(9) 0.0061(9) -0.0021(8)
F62 0.0414(7) 0.0444(8) 0.0301(7) 0.0032(5) -0.0002(5) 0.0034(6)
C63 0.0541(14) 0.0335(13) 0.0260(11) 0.0006(9) 0.0069(9) -0.0029(10)
F63 0.0713(10) 0.0476(9) 0.0256(7) 0.0039(6) 0.0060(6) 0.0029(7)
C64 0.0582(16) 0.0339(13) 0.0320(13) -0.0048(9) 0.0203(11) -0.0088(10)
F64 0.0692(10) 0.0565(9) 0.0378(8) -0.0035(7) 0.0278(7) -0.0079(7)
C65 0.0399(13) 0.0350(13) 0.0428(14) -0.0096(10) 0.0155(10) -0.0053(9)
F65 0.0431(8) 0.0610(10) 0.0519(9) -0.0106(7) 0.0190(6) -0.0022(6)
C66 0.0357(12) 0.0314(12) 0.0307(12) -0.0022(9) 0.0049(9) -0.0012(8)
F66 0.0353(7) 0.0525(9) 0.0370(7) -0.0026(6) 0.0050(5) 0.0082(6)
C71 0.0318(11) 0.0385(12) 0.0240(10) -0.0012(9) 0.0011(8) 0.0021(9)
C72 0.0362(12) 0.0446(14) 0.0266(11) -0.0034(9) 0.0026(9) 0.0050(9)
F72 0.0393(7) 0.0500(9) 0.0359(7) 0.0036(6) 0.0109(5) -0.0027(6)
C73 0.0338(12) 0.0655(19) 0.0344(13) -0.0038(11) 0.0028(9) 0.0086(10)
F73 0.0372(9) 0.0962(13) 0.0572(10) 0.0006(8) 0.0183(7) 0.0108(8)
C74 0.0400(14) 0.0656(19) 0.0386(13) -0.0132(12) -0.0021(10) 0.0225(11)
F74 0.0552(10) 0.0836(13) 0.0628(10) -0.0148(9) 0.0005(8) 0.0399(9)
C75 0.0558(15) 0.0420(15) 0.0348(13) -0.0071(10) -0.0077(11) 0.0174(11)
F75 0.0744(11) 0.0423(9) 0.0564(9) -0.0057(7) -0.0107(8) 0.0226(7)
C76 0.0420(12) 0.0367(13) 0.0299(11) -0.0026(9) -0.0019(9) 0.0045(9)
F76 0.0515(8) 0.0337(7) 0.0425(8) 0.0029(6) 0.0025(6) 0.0001(6)
N8 0.0288(9) 0.0313(10) 0.0259(9) 0.0014(7) 0.0060(7) 0.0022(7)
C81 0.0443(12) 0.0295(12) 0.0304(11) -0.0015(9) 0.0048(9) -0.0026(9)
C82 0.0404(13) 0.0373(13) 0.0365(12) -0.0043(10) 0.0022(9) -0.0038(9)
C83 0.0414(13) 0.0562(16) 0.0303(11) -0.0063(11) -0.0019(9) 0.0033(10)
C84 0.0401(13) 0.0598(17) 0.0282(11) 0.0038(10) 0.0014(9) 0.0000(11)
C85 0.0345(12) 0.0496(15) 0.0231(11) 0.0011(9) 0.0046(8) 0.0022(9)

loop_
_atom_type_symbol
_atom_type_description
_atom_type_scat_dispersion_real
_atom_type_scat_dispersion_imag
_atom_type_scat_source
C C 0.0033 0.0016 'International Tables Vol C Tables 4.2.6.8 and 6.1.1.4'
H H 0.0000 0.0000 'International Tables Vol C Tables 4.2.6.8 and 6.1.1.4'
B B 0.0013 0.0007 'International Tables Vol C Tables 4.2.6.8 and 6.1.1.4'
N N 0.0061 0.0033 'International Tables Vol C Tables 4.2.6.8 and 6.1.1.4'
F F 0.0171 0.0103 'International Tables Vol C Tables 4.2.6.8 and 6.1.1.4'

loop_
_geom_angle_atom_site_label_1
_geom_angle_atom_site_label_2
_geom_angle_atom_site_label_3
_geom_angle
N4 B1 C31 106.18(18)
N4 B1 C21 109.51(18)
C31 B1 C21 114.71(19)
N4 B1 C11 109.57(18)
C31 B1 C11 114.50(19)
C21 B1 C11 102.32(18)
C12 C11 C16 112.5(2)
C12 C11 B1 122.6(2)
C16 C11 B1 124.3(2)
F12 C12 C13 115.4(2)
F12 C12 C11 119.6(2)
C13 C12 C11 124.9(2)
F13 C13 C14 120.1(2)
F13 C13 C12 120.7(2)
C14 C13 C12 119.2(2)
F14 C14 C13 120.4(2)
F14 C14 C15 120.5(2)
C13 C14 C15 119.1(2)
F15 C15 C16 120.4(2)
F15 C15 C14 119.7(2)
C16 C15 C14 119.9(2)
F16 C16 C15 114.9(2)
F16 C16 C11 120.6(2)
C15 C16 C11 124.5(2)
C22 C21 C26 112.9(2)
C22 C21 B1 120.6(2)
C26 C21 B1 126.0(2)
F22 C22 C23 115.7(2)
F22 C22 C21 119.6(2)
C23 C22 C21 124.6(2)
F23 C23 C24 119.8(2)
F23 C23 C22 120.6(2)
C24 C23 C22 119.7(2)
F24 C24 C25 120.8(2)
F24 C24 C23 120.6(2)
C25 C24 C23 118.5(2)
F25 C25 C24 119.7(2)
F25 C25 C26 120.4(2)
C24 C25 C26 119.8(2)
F26 C26 C25 114.6(2)
F26 C26 C21 121.0(2)
C25 C26 C21 124.4(2)
C36 C31 C32 112.9(2)
C36 C31 B1 123.6(2)
C32 C31 B1 123.6(2)
F32 C32 C33 116.2(2)
F32 C32 C31 119.5(2)
C33 C32 C31 124.2(2)
F33 C33 C32 120.8(2)
F33 C33 C34 119.9(2)
C32 C33 C34 119.4(2)
F34 C34 C35 121.0(2)
F34 C34 C33 119.6(2)
C35 C34 C33 119.5(2)
F35 C35 C36 120.9(2)
F35 C35 C34 120.1(2)
C36 C35 C34 119.0(2)
F36 C36 C35 115.1(2)
F36 C36 C31 119.9(2)
C35 C36 C31 125.0(2)
C45 N4 C41 108.87(18)
C45 N4 B1 115.18(19)
C41 N4 B1 114.04(17)
N4 C41 C42 110.1(2)
C43 C42 C41 111.1(2)
C42 C43 C44 110.9(2)
C45 C44 C43 111.1(2)
N4 C45 C44 110.7(2)
N8 B5 C71 104.69(16)
N8 B5 C61 109.28(17)
C71 B5 C61 114.81(18)
N8 B5 C51 109.51(17)
C71 B5 C51 115.13(18)
C61 B5 C51 103.38(17)
C56 C51 C52 112.4(2)
C56 C51 B5 119.71(19)
C52 C51 B5 127.5(2)
F52 C52 C53 114.5(2)
F52 C52 C51 120.7(2)
C53 C52 C51 124.8(2)
F53 C53 C54 120.1(2)
F53 C53 C52 120.1(2)
C54 C53 C52 119.8(2)
F54 C54 C53 120.9(2)
F54 C54 C55 120.6(2)
C53 C54 C55 118.5(2)
F55 C55 C54 119.7(2)
F55 C55 C56 120.7(2)
C54 C55 C56 119.6(2)
F56 C56 C51 119.11(19)
F56 C56 C55 116.1(2)
C51 C56 C55 124.8(2)
C66 C61 C62 113.41(19)
C66 C61 B5 122.20(19)
C62 C61 B5 123.83(19)
F62 C62 C63 115.63(19)
F62 C62 C61 120.87(19)
C63 C62 C61 123.5(2)
F63 C63 C64 120.2(2)
F63 C63 C62 120.3(2)
C64 C63 C62 119.6(2)
F64 C64 C65 120.9(2)
F64 C64 C63 119.7(2)
C65 C64 C63 119.4(2)
F65 C65 C64 120.4(2)
F65 C65 C66 120.7(2)
C64 C65 C66 118.9(2)
F66 C66 C65 115.15(19)
F66 C66 C61 119.62(18)
C65 C66 C61 125.2(2)
C76 C71 C72 113.5(2)
C76 C71 B5 123.42(19)
C72 C71 B5 122.8(2)
F72 C72 C73 115.0(2)
F72 C72 C71 121.08(19)
C73 C72 C71 123.9(2)
F73 C73 C74 120.1(2)
F73 C73 C72 120.4(2)
C74 C73 C72 119.5(2)
F74 C74 C75 119.9(3)
F74 C74 C73 120.6(2)
C75 C74 C73 119.5(2)
F75 C75 C74 120.2(2)
F75 C75 C76 121.1(2)
C74 C75 C76 118.7(2)
F76 C76 C71 120.00(19)
F76 C76 C75 115.2(2)
C71 C76 C75 124.8(2)
C81 N8 C85 108.75(16)
C81 N8 B5 116.80(16)
C85 N8 B5 113.14(16)
N8 C81 C82 110.15(18)
C81 C82 C83 111.1(2)
C84 C83 C82 111.0(2)
C83 C84 C85 111.2(2)
N8 C85 C84 110.23(18)

loop_
_geom_bond_atom_site_label_1
_geom_bond_atom_site_label_2
_geom_bond_distance
B1 N4 1.629(3)
B1 C31 1.639(3)
B1 C21 1.660(3)
B1 C11 1.667(3)
C11 C12 1.402(3)
C11 C16 1.402(3)
C12 F12 1.363(3)
C12 C13 1.390(3)
C13 F13 1.346(3)
C13 C14 1.374(4)
C14 F14 1.355(3)
C14 C15 1.384(4)
C15 F15 1.355(3)
C15 C16 1.379(3)
C16 F16 1.356(3)
C21 C22 1.389(3)
C21 C26 1.402(3)
C22 F22 1.357(3)
C22 C23 1.387(3)
C23 F23 1.347(3)
C23 C24 1.386(4)
C24 F24 1.340(3)
C24 C25 1.374(4)
C25 F25 1.350(3)
C25 C26 1.387(3)
C26 F26 1.363(3)
C31 C36 1.394(3)
C31 C32 1.403(3)
C32 F32 1.366(3)
C32 C33 1.376(4)
C33 F33 1.353(3)
C33 C34 1.382(4)
C34 F34 1.356(3)
C34 C35 1.378(4)
C35 F35 1.352(3)
C35 C36 1.376(3)
C36 F36 1.369(3)
N4 C45 1.511(3)
N4 C41 1.523(3)
C41 C42 1.526(4)
C42 C43 1.521(4)
C43 C44 1.545(5)
C44 C45 1.519(4)
B5 N8 1.631(3)
B5 C71 1.656(3)
B5 C61 1.657(3)
B5 C51 1.671(3)
C51 C56 1.393(3)
C51 C52 1.398(3)
C52 F52 1.374(3)
C52 C53 1.391(3)
C53 F53 1.362(3)
C53 C54 1.374(4)
C54 F54 1.354(3)
C54 C55 1.383(4)
C55 F55 1.346(3)
C55 C56 1.394(3)
C56 F56 1.356(3)
C61 C66 1.393(3)
C61 C62 1.398(3)
C62 F62 1.351(3)
C62 C63 1.393(3)
C63 F63 1.349(3)
C63 C64 1.387(4)
C64 F64 1.348(3)
C64 C65 1.375(4)
C65 F65 1.349(3)
C65 C66 1.381(3)
C66 F66 1.367(3)
C71 C76 1.390(3)
C71 C72 1.396(3)
C72 F72 1.360(3)
C72 C73 1.391(3)
C73 F73 1.350(3)
C73 C74 1.380(4)
C74 F74 1.355(3)
C74 C75 1.378(4)
C75 F75 1.351(3)
C75 C76 1.394(3)
C76 F76 1.366(3)
N8 C81 1.512(3)
N8 C85 1.514(3)
C81 C82 1.527(3)
C82 C83 1.530(3)
C83 C84 1.526(4)
C84 C85 1.531(3)

loop_
_geom_torsion_atom_site_label_1
_geom_torsion_atom_site_label_2
_geom_torsion_atom_site_label_3
_geom_torsion_atom_site_label_4
_geom_torsion
N4 B1 C11 C12 -38.2(3)
C31 B1 C11 C12 -157.4(2)
C21 B1 C11 C12 77.9(2)
N4 B1 C11 C16 151.2(2)
C31 B1 C11 C16 32.0(3)
C21 B1 C11 C16 -92.7(3)
C16 C11 C12 F12 177.5(2)
B1 C11 C12 F12 5.9(3)
C16 C11 C12 C13 -1.3(3)
B1 C11 C12 C13 -172.9(2)
F12 C12 C13 F13 1.8(3)
C11 C12 C13 F13 -179.3(2)
F12 C12 C13 C14 -178.2(2)
C11 C12 C13 C14 0.6(4)
F13 C13 C14 F14 -0.8(4)
C12 C13 C14 F14 179.3(2)
F13 C13 C14 C15 -179.7(2)
C12 C13 C14 C15 0.3(4)
F14 C14 C15 F15 0.6(4)
C13 C14 C15 F15 179.5(2)
F14 C14 C15 C16 -179.4(2)
C13 C14 C15 C16 -0.4(4)
F15 C15 C16 F16 -1.0(4)
C14 C15 C16 F16 179.0(2)
F15 C15 C16 C11 179.7(2)
C14 C15 C16 C11 -0.3(4)
C12 C11 C16 F16 -178.1(2)
B1 C11 C16 F16 -6.7(3)
C12 C11 C16 C15 1.1(3)
B1 C11 C16 C15 172.6(2)
N4 B1 C21 C22 -165.18(19)
C31 B1 C21 C22 -45.9(3)
C11 B1 C21 C22 78.6(2)
N4 B1 C21 C26 23.8(3)
C31 B1 C21 C26 143.1(2)
C11 B1 C21 C26 -92.4(2)
C26 C21 C22 F22 177.52(19)
B1 C21 C22 F22 5.4(3)
C26 C21 C22 C23 -1.2(3)
B1 C21 C22 C23 -173.3(2)
F22 C22 C23 F23 1.3(3)
C21 C22 C23 F23 -179.9(2)
F22 C22 C23 C24 -178.3(2)
C21 C22 C23 C24 0.5(4)
F23 C23 C24 F24 0.4(3)
C22 C23 C24 F24 180.0(2)
F23 C23 C24 C25 -178.7(2)
C22 C23 C24 C25 0.9(3)
F24 C24 C25 F25 -1.6(3)
C23 C24 C25 F25 177.5(2)
F24 C24 C25 C26 179.5(2)
C23 C24 C25 C26 -1.5(3)
F25 C25 C26 F26 0.6(3)
C24 C25 C26 F26 179.6(2)
F25 C25 C26 C21 -178.2(2)
C24 C25 C26 C21 0.7(3)
C22 C21 C26 F26 -178.19(19)
B1 C21 C26 F26 -6.6(3)
C22 C21 C26 C25 0.6(3)
B1 C21 C26 C25 172.2(2)
N4 B1 C31 C36 93.6(3)
C21 B1 C31 C36 -27.5(3)
C11 B1 C31 C36 -145.3(2)
N4 B1 C31 C32 -86.2(3)
C21 B1 C31 C32 152.8(2)
C11 B1 C31 C32 34.9(3)
C36 C31 C32 F32 -177.5(2)
B1 C31 C32 F32 2.3(3)
C36 C31 C32 C33 3.5(3)
B1 C31 C32 C33 -176.7(2)
F32 C32 C33 F33 -1.0(3)
C31 C32 C33 F33 178.1(2)
F32 C32 C33 C34 178.7(2)
C31 C32 C33 C34 -2.3(4)
F33 C33 C34 F34 0.1(4)
C32 C33 C34 F34 -179.6(2)
F33 C33 C34 C35 179.7(2)
C32 C33 C34 C35 0.0(4)
F34 C34 C35 F35 1.1(3)
C33 C34 C35 F35 -178.5(2)
F34 C34 C35 C36 -179.8(2)
C33 C34 C35 C36 0.6(4)
F35 C35 C36 F36 -0.2(3)
C34 C35 C36 F36 -179.4(2)
F35 C35 C36 C31 -179.9(2)
C34 C35 C36 C31 0.9(4)
C32 C31 C36 F36 177.5(2)
B1 C31 C36 F36 -2.3(3)
C32 C31 C36 C35 -2.8(3)
B1 C31 C36 C35 177.4(2)
C31 B1 N4 C45 67.1(2)
C21 B1 N4 C45 -168.53(19)
C11 B1 N4 C45 -57.1(2)
C31 B1 N4 C41 -59.8(2)
C21 B1 N4 C41 64.5(2)
C11 B1 N4 C41 176.00(19)
C45 N4 C41 C42 61.1(3)
B1 N4 C41 C42 -168.8(2)
N4 C41 C42 C43 -58.1(3)
C41 C42 C43 C44 53.7(3)
C42 C43 C44 C45 -53.2(3)
C41 N4 C45 C44 -60.9(3)
B1 N4 C45 C44 169.6(2)
C43 C44 C45 N4 57.2(3)
N8 B5 C51 C56 167.45(18)
C71 B5 C51 C56 49.8(3)
C61 B5 C51 C56 -76.2(2)
N8 B5 C51 C52 -20.6(3)
C71 B5 C51 C52 -138.2(2)
C61 B5 C51 C52 95.8(2)
C56 C51 C52 F52 179.14(19)
B5 C51 C52 F52 6.7(4)
C56 C51 C52 C53 -1.3(3)
B5 C51 C52 C53 -173.7(2)
F52 C52 C53 F53 0.3(3)
C51 C52 C53 F53 -179.3(2)
F52 C52 C53 C54 -178.9(2)
C51 C52 C53 C54 1.5(4)
F53 C53 C54 F54 0.4(4)
C52 C53 C54 F54 179.6(2)
F53 C53 C54 C55 179.7(2)
C52 C53 C54 C55 -1.0(4)
F54 C54 C55 F55 -0.5(4)
C53 C54 C55 F55 -179.8(2)
F54 C54 C55 C56 179.9(2)
C53 C54 C55 C56 0.5(4)
C52 C51 C56 F56 179.80(19)
B5 C51 C56 F56 -7.1(3)
C52 C51 C56 C55 0.7(3)
B5 C51 C56 C55 173.8(2)
F55 C55 C56 F56 0.9(3)
C54 C55 C56 F56 -179.5(2)
F55 C55 C56 C51 179.9(2)
C54 C55 C56 C51 -0.4(4)
N8 B5 C61 C66 40.6(3)
C71 B5 C61 C66 157.89(19)
C51 B5 C61 C66 -75.9(2)
N8 B5 C61 C62 -148.53(19)
C71 B5 C61 C62 -31.3(3)
C51 B5 C61 C62 94.9(2)
C66 C61 C62 F62 178.56(18)
B5 C61 C62 F62 7.0(3)
C66 C61 C62 C63 -0.7(3)
B5 C61 C62 C63 -172.2(2)
F62 C62 C63 F63 -0.1(3)
C61 C62 C63 F63 179.2(2)
F62 C62 C63 C64 -179.4(2)
C61 C62 C63 C64 -0.1(3)
F63 C63 C64 F64 0.8(3)
C62 C63 C64 F64 -179.96(19)
F63 C63 C64 C65 -179.3(2)
C62 C63 C64 C65 -0.1(3)
F64 C64 C65 F65 -0.6(3)
C63 C64 C65 F65 179.5(2)
F64 C64 C65 C66 -179.1(2)
C63 C64 C65 C66 1.0(3)
F65 C65 C66 F66 -1.4(3)
C64 C65 C66 F66 177.0(2)
F65 C65 C66 C61 179.5(2)
C64 C65 C66 C61 -2.0(3)
C62 C61 C66 F66 -177.25(19)
B5 C61 C66 F66 -5.6(3)
C62 C61 C66 C65 1.7(3)
B5 C61 C66 C65 173.4(2)
N8 B5 C71 C76 78.6(2)
C61 B5 C71 C76 -41.2(3)
C51 B5 C71 C76 -161.13(19)
N8 B5 C71 C72 -94.6(2)
C61 B5 C71 C72 145.6(2)
C51 B5 C71 C72 25.7(3)
C76 C71 C72 F72 -179.15(18)
B5 C71 C72 F72 -5.4(3)
C76 C71 C72 C73 -0.3(3)
B5 C71 C72 C73 173.4(2)
F72 C72 C73 F73 -1.5(3)
C71 C72 C73 F73 179.6(2)
F72 C72 C73 C74 177.7(2)
C71 C72 C73 C74 -1.2(3)
F73 C73 C74 F74 1.8(3)
C72 C73 C74 F74 -177.3(2)
F73 C73 C74 C75 -178.8(2)
C72 C73 C74 C75 2.1(4)
F74 C74 C75 F75 0.0(3)
C73 C74 C75 F75 -179.4(2)
F74 C74 C75 C76 178.1(2)
C73 C74 C75 C76 -1.3(4)
C72 C71 C76 F76 179.72(18)
B5 C71 C76 F76 6.0(3)
C72 C71 C76 C75 1.1(3)
B5 C71 C76 C75 -172.6(2)
F75 C75 C76 F76 -0.9(3)
C74 C75 C76 F76 -179.0(2)
F75 C75 C76 C71 177.7(2)
C74 C75 C76 C71 -0.3(4)
C71 B5 N8 C81 -71.4(2)
C61 B5 N8 C81 52.1(2)
C51 B5 N8 C81 164.64(17)
C71 B5 N8 C85 56.0(2)
C61 B5 N8 C85 179.47(17)
C51 B5 N8 C85 -67.9(2)
C85 N8 C81 C82 61.6(2)
B5 N8 C81 C82 -168.87(18)
N8 C81 C82 C83 -58.1(2)
C81 C82 C83 C84 53.4(3)
C82 C83 C84 C85 -53.1(3)
C81 N8 C85 C84 -61.2(2)
B5 N8 C85 C84 167.23(18)
C83 C84 C85 N8 57.5(3)
